data_1559470
loop_
_publ_author_name
'Destro, Riccardo'
'Roversi, Pietro'
'Soave, Raffaella'
'Hovestad, Arjan'
'Lo Presti, Leonardo'

_publ_section_title
;
 Experimental Charge Density Analysis and Electrostatic Properties of
 Crystalline 1,3-Bis(Dimethylamino)Squaraine and Its Dihydrate from Low
 Temperature (T = 18 and 20 K) XRD Data
;
_journal_issue 10
_journal_name_full Crystals
_journal_page_first 894
_journal_paper_doi 10.3390/cryst10100894
_journal_volume 10
_journal_year 2020
_chemical_formula_moiety 'C8 H12 N2 O2, 2(H2 O)'
_chemical_formula_sum 'C8 H16 N2 O4'
_chemical_formula_weight 204.23
_chemical_name_common 'bis(dimethylamino)squaraine dihydrate'
_space_group_crystal_system monoclinic
_space_group_IT_number 14
_space_group_name_Hall '-P 2ybc'
_space_group_name_H-M_alt 'P 1 21/c 1'
_atom_sites_solution_hydrogens difmap
_atom_sites_solution_primary direct
_atom_sites_solution_secondary difmap
_audit_creation_method SHELXL-2014/4
_cell_angle_alpha 90
_cell_angle_beta 91.680(10)
_cell_angle_gamma 90
_cell_formula_units_Z 4
_cell_length_a 7.9590(10)
_cell_length_b 7.1540(10)
_cell_length_c 17.799(2)
_cell_measurement_reflns_used 30
_cell_measurement_temperature 20(1)
_cell_measurement_theta_max 15.525
_cell_measurement_theta_min 13.860
_cell_volume 1013.0(2)
_computing_cell_refinement 'In-home programs'
_computing_data_collection 'In-home programs'
_computing_data_reduction 'In-home programs'
_computing_molecular_graphics 'Diamond 3.0 (Crystal Impact GbR, 2004)'
_computing_publication_material 'VALRAY (Carnegie Mellon University, 2000)'
_diffrn_ambient_temperature 20(1)
_diffrn_measured_fraction_theta_full 1.000
_diffrn_measured_fraction_theta_max 0.432
_diffrn_measurement_device_type 'Syntex P1'
_diffrn_measurement_method 'profile data from \q/2\q scans'
_diffrn_radiation_type MoK\a
_diffrn_radiation_wavelength 0.71073
_diffrn_reflns_av_R_equivalents 0.0206
_diffrn_reflns_av_unetI/netI 0.0369
_diffrn_reflns_Laue_measured_fraction_full 1.000
_diffrn_reflns_Laue_measured_fraction_max 0.432
_diffrn_reflns_limit_h_max 18
_diffrn_reflns_limit_h_min 0
_diffrn_reflns_limit_k_max 15
_diffrn_reflns_limit_k_min 0
_diffrn_reflns_limit_l_max 38
_diffrn_reflns_limit_l_min -35
_diffrn_reflns_number 5535
_diffrn_reflns_point_group_measured_fraction_full 1.000
_diffrn_reflns_point_group_measured_fraction_max 0.432
_diffrn_reflns_theta_full 25.242
_diffrn_reflns_theta_max 54.629
_diffrn_reflns_theta_min 2.289
_diffrn_source 'fine-focus sealed tube'
_diffrn_standards_decay_% 3.125
_diffrn_standards_interval_count 100
_diffrn_standards_number 3
_exptl_absorpt_coefficient_mu 0.107
_exptl_absorpt_correction_T_max 0.984
_exptl_absorpt_correction_T_min 0.968
_exptl_absorpt_correction_type none
_exptl_crystal_colour colourless
_exptl_crystal_density_diffrn 1.339
_exptl_crystal_description prism
_exptl_crystal_F_000 440
_exptl_crystal_size_max 0.50
_exptl_crystal_size_mid 0.25
_exptl_crystal_size_min 0.15
_refine_diff_density_max 0.460
_refine_diff_density_min -0.433
_refine_diff_density_rms 0.068
_refine_ls_extinction_method none
_refine_ls_goodness_of_fit_ref 1.052
_refine_ls_hydrogen_treatment noref
_refine_ls_matrix_type full
_refine_ls_number_parameters 127
_refine_ls_number_reflns 5535
_refine_ls_number_restraints 0
_refine_ls_restrained_S_all 1.052
_refine_ls_R_factor_all 0.0383
_refine_ls_R_factor_gt 0.0305
_refine_ls_shift/su_max 0.000
_refine_ls_shift/su_mean 0.000
_refine_ls_structure_factor_coef Fsqd
_refine_ls_weighting_details 'w=1/[\s^2^(Fo^2^)+(0.0511P)^2^] where P=(Fo^2^+2Fc^2^)/3'
_refine_ls_weighting_scheme calc
_refine_ls_wR_factor_gt 0.0834
_refine_ls_wR_factor_ref 0.0867
_reflns_Friedel_coverage 0.000
_reflns_number_gt 4873
_reflns_number_total 5535
_reflns_threshold_expression 'I > 2\s(I)'
_cod_data_source_file Destro_et_al.cif
_cod_data_source_block SQDH2020
_cod_original_sg_symbol_H-M 'P 21/c'
_cod_database_code 1559470
_shelx_space_group_comment
;
The symmetry employed for this shelxl refinement is uniquely defined
by the following loop, which should always be used as a source of
symmetry information in preference to the above space-group names.
They are only intended as comments.
;
_shelxl_version_number 2014/4

loop_
_space_group_symop_operation_xyz
'x, y, z'
'-x, y+1/2, -z+1/2'
'-x, -y, -z'
'x, -y-1/2, z-1/2'

loop_
_atom_site_label
_atom_site_type_symbol
_atom_site_fract_x
_atom_site_fract_y
_atom_site_fract_z
_atom_site_U_iso_or_equiv
_atom_site_adp_type
_atom_site_occupancy
_atom_site_site_symmetry_order
_atom_site_calc_flag
_atom_site_refinement_flags_posn
_atom_site_refinement_flags_adp
_atom_site_refinement_flags_occupancy
_atom_site_disorder_assembly
_atom_site_disorder_group
O1 O 0.23325(5) 0.12519(7) -0.05260(2) 0.00752(7) Uani 1 1 d . . . . .
N1 N 0.12205(6) 0.05849(7) 0.11923(3) 0.00612(7) Uani 1 1 d . . . . .
C1 C 0.10564(6) 0.05753(8) -0.02452(3) 0.00528(7) Uani 1 1 d . . . . .
C2 C 0.05267(7) 0.02480(8) 0.05253(3) 0.00522(7) Uani 1 1 d . . . . .
C3 C 0.28703(7) 0.14762(9) 0.12727(3) 0.00837(8) Uani 1 1 d . . . . .
C4 C 0.04149(8) 0.00726(9) 0.18913(3) 0.00863(9) Uani 1 1 d . . . . .
H1 H 0.3280 0.1862 0.0725 0.031 Uani 1 1 d . . . . .
H2 H 0.3755 0.0482 0.1540 0.034 Uani 1 1 d . . . . .
H3 H 0.2743 0.2714 0.1625 0.034 Uani 1 1 d . . . . .
H4 H 0.1248 -0.0818 0.2200 0.034 Uani 1 1 d . . . . .
H5 H -0.0747 -0.0678 0.1762 0.033 Uani 1 1 d . . . . .
H6 H 0.0170 0.1325 0.2204 0.034 Uani 1 1 d . . . . .
O2 O -0.06502(6) 0.43792(7) -0.12337(2) 0.00785(7) Uani 1 1 d . . . . .
N2 N -0.25783(6) 0.37451(7) 0.03615(3) 0.00584(7) Uani 1 1 d . . . . .
C5 C -0.03042(7) 0.47133(8) -0.05626(3) 0.00540(7) Uani 1 1 d . . . . .
C6 C -0.11324(6) 0.44514(8) 0.01544(3) 0.00517(7) Uani 1 1 d . . . . .
C7 C -0.37602(7) 0.28709(8) -0.01760(3) 0.00720(8) Uani 1 1 d . . . . .
C8 C -0.29948(7) 0.36354(9) 0.11564(3) 0.00860(8) Uani 1 1 d . . . . .
H7 H -0.3900 0.1404 -0.0031 0.030 Uani 1 1 d . . . . .
H8 H -0.3293 0.3007 -0.0736 0.029 Uani 1 1 d . . . . .
H9 H -0.4987 0.3530 -0.0134 0.030 Uani 1 1 d . . . . .
H10 H -0.3068 0.2149 0.1323 0.034 Uani 1 1 d . . . . .
H11 H -0.2034 0.4357 0.1483 0.032 Uani 1 1 d . . . . .
H12 H -0.4200 0.4321 0.1237 0.033 Uani 1 1 d . . . . .
O3 O 0.65587(6) 0.36146(7) -0.21433(3) 0.01048(8) Uani 1 1 d . . . . .
H13 H 0.6468 0.4675 -0.2475 0.029 Uani 1 1 d . . . . .
H14 H 0.7529 0.3897 -0.1828 0.029 Uani 1 1 d . . . . .
O4 O 0.36794(6) 0.16481(8) -0.19406(3) 0.01116(8) Uani 1 1 d . . . . .
H15 H 0.4678 0.2406 -0.1952 0.031 Uani 1 1 d . . . . .
H16 H 0.3285 0.1650 -0.1435 0.031 Uani 1 1 d . . . . .

loop_
_atom_site_aniso_label
_atom_site_aniso_U_11
_atom_site_aniso_U_22
_atom_site_aniso_U_33
_atom_site_aniso_U_23
_atom_site_aniso_U_13
_atom_site_aniso_U_12
O1 0.00562(14) 0.00987(16) 0.00713(14) 0.00079(13) 0.00102(11) -0.00207(13)
N1 0.00550(15) 0.00852(17) 0.00432(14) -0.00036(13) -0.00040(11) -0.00133(13)
C1 0.00491(16) 0.00604(17) 0.00489(16) -0.00009(14) -0.00003(13) 0.00000(14)
C2 0.00473(16) 0.00608(17) 0.00482(16) -0.00026(13) -0.00014(13) -0.00004(13)
C3 0.00626(18) 0.0107(2) 0.00805(19) -0.00092(16) -0.00113(14) -0.00218(15)
C4 0.00910(19) 0.0122(2) 0.00460(17) 0.00045(16) 0.00083(14) -0.00093(17)
H1 0.027 0.045 0.022 -0.012 -0.001 0.001
H2 0.029 0.033 0.038 0.000 -0.015 -0.001
H3 0.029 0.036 0.036 -0.001 -0.007 -0.018
H4 0.037 0.045 0.019 0.010 -0.001 0.002
H5 0.030 0.050 0.020 -0.014 0.000 0.000
H6 0.049 0.035 0.019 0.003 0.003 -0.004
O2 0.00796(15) 0.01099(17) 0.00453(13) -0.00111(12) -0.00112(11) -0.00107(13)
N2 0.00475(15) 0.00784(17) 0.00494(15) -0.00023(13) 0.00027(11) -0.00152(13)
C5 0.00488(16) 0.00603(18) 0.00527(16) -0.00011(14) -0.00024(13) -0.00024(13)
C6 0.00454(16) 0.00579(17) 0.00516(16) -0.00019(14) -0.00020(13) -0.00016(14)
C7 0.00593(18) 0.00825(19) 0.00735(18) -0.00087(15) -0.00101(14) -0.00133(15)
C8 0.00824(19) 0.0122(2) 0.00540(18) 0.00027(16) 0.00113(14) -0.00184(17)
H7 0.033 0.023 0.034 -0.007 -0.008 0.002
H8 0.026 0.041 0.021 -0.011 0.001 -0.003
H9 0.019 0.036 0.037 0.002 -0.004 -0.009
H10 0.044 0.031 0.026 -0.006 0.007 0.004
H11 0.028 0.047 0.021 -0.014 0.001 -0.003
H12 0.025 0.048 0.026 0.005 0.006 0.001
O3 0.00908(16) 0.01227(19) 0.00997(16) 0.00179(14) -0.00206(13) -0.00316(14)
H13 0.028 0.031 0.027 -0.006 -0.004 0.006
H14 0.025 0.034 0.027 -0.007 -0.006 0.002
O4 0.01109(17) 0.0143(2) 0.00817(16) -0.00216(14) 0.00187(13) -0.00470(15)
H15 0.029 0.036 0.027 -0.012 0.004 -0.004
H16 0.032 0.038 0.022 -0.009 0.006 -0.004

loop_
_atom_type_symbol
_atom_type_description
_atom_type_scat_dispersion_real
_atom_type_scat_dispersion_imag
_atom_type_scat_source
C C 0.0033 0.0016 'International Tables Vol C Tables 4.2.6.8 and 6.1.1.4'
N N 0.0061 0.0033 'International Tables Vol C Tables 4.2.6.8 and 6.1.1.4'
O O 0.0106 0.0060 'International Tables Vol C Tables 4.2.6.8 and 6.1.1.4'
H H 0.0000 0.0000 'International Tables Vol C Tables 4.2.6.8 and 6.1.1.4'

loop_
_geom_angle_atom_site_label_1
_geom_angle_atom_site_label_2
_geom_angle_atom_site_label_3
_geom_angle
_geom_angle_site_symmetry_1
_geom_angle_site_symmetry_3
_geom_angle_publ_flag
C2 N1 C4 122.56(5) . . ?
C2 N1 C3 121.30(5) . . ?
C4 N1 C3 116.13(5) . . ?
O1 C1 C2 136.42(5) . 3 ?
O1 C1 C2 134.37(5) . . ?
C2 C1 C2 89.21(4) 3 . ?
N1 C2 C1 135.57(5) . 3 ?
N1 C2 C1 133.63(5) . . ?
C1 C2 C1 90.80(4) 3 . ?
N1 C3 H1 108.59(5) . . ?
N1 C3 H2 108.79(5) . . ?
H1 C3 H2 110.60(5) . . ?
N1 C3 H3 108.14(5) . . ?
H1 C3 H3 110.44(6) . . ?
H2 C3 H3 110.22(5) . . ?
N1 C4 H4 107.99(5) . . ?
N1 C4 H5 109.52(5) . . ?
H4 C4 H5 109.12(6) . . ?
N1 C4 H6 108.77(5) . . ?
H4 C4 H6 110.59(5) . . ?
H5 C4 H6 110.81(5) . . ?
C6 N2 C7 122.05(5) . . ?
C6 N2 C8 120.95(5) . . ?
C7 N2 C8 116.72(5) . . ?
O2 C5 C6 134.77(5) . 3_565 ?
O2 C5 C6 136.11(5) . . ?
C6 C5 C6 89.12(4) 3_565 . ?
N2 C6 C5 133.84(5) . 3_565 ?
N2 C6 C5 135.28(5) . . ?
C5 C6 C5 90.88(4) 3_565 . ?
N2 C7 H7 109.00(5) . . ?
N2 C7 H8 109.48(5) . . ?
H7 C7 H8 110.33(5) . . ?
N2 C7 H9 109.35(5) . . ?
H7 C7 H9 107.65(5) . . ?
H8 C7 H9 110.98(5) . . ?
N2 C8 H10 108.99(5) . . ?
N2 C8 H11 108.53(5) . . ?
H10 C8 H11 111.01(5) . . ?
N2 C8 H12 109.17(5) . . ?
H10 C8 H12 110.08(5) . . ?
H11 C8 H12 109.03(5) . . ?
H13 O3 H14 103.66(5) . . ?
H15 O4 H16 108.13(5) . . ?

loop_
_geom_bond_atom_site_label_1
_geom_bond_atom_site_label_2
_geom_bond_distance
_geom_bond_site_symmetry_2
_geom_bond_publ_flag
O1 C1 1.2431(7) . ?
N1 C2 1.3167(7) . ?
N1 C4 1.4630(8) . ?
N1 C3 1.4630(8) . ?
C1 C2 1.4649(8) 3 ?
C1 C2 1.4655(8) . ?
C2 C1 1.4649(8) 3 ?
C3 H1 1.0735(6) . ?
C3 H2 1.0989(6) . ?
C3 H3 1.0911(6) . ?
C4 H4 1.0614(6) . ?
C4 H5 1.0885(6) . ?
C4 H6 1.0757(6) . ?
O2 C5 1.2411(7) . ?
N2 C6 1.3192(7) . ?
N2 C7 1.4624(7) . ?
N2 C8 1.4647(7) . ?
C5 C6 1.4641(7) 3_565 ?
C5 C6 1.4656(8) . ?
C6 C5 1.4641(7) 3_565 ?
C7 H7 1.0869(6) . ?
C7 H8 1.0785(6) . ?
C7 H9 1.0886(6) . ?
C8 H10 1.1059(7) . ?
C8 H11 1.0780(6) . ?
C8 H12 1.0908(6) . ?
O3 H13 0.9622(5) . ?
O3 H14 0.9625(5) . ?
O4 H15 0.9628(5) . ?
O4 H16 0.9621(5) . ?
